data_4333799
loop_
_publ_author_name
'Wei Wang'
'I-Ya Chang'
'Lev Zakharov'
'Paul Ha-Yeon Cheong'
'Douglas A. Keszler'

_publ_section_title
;
 [Sc2(\m-OH)2(H2O)6(NO3)2](NO3)2: Aqueous Synthesis and Characterization
;
_journal_name_full 'Inorganic Chemistry'
_journal_page_first 1807
_journal_page_last 1811
_journal_paper_doi 10.1021/ic301814z
_journal_volume 52
_journal_year 2013
_chemical_formula_sum 'H14 N4 O20 Sc2'
_chemical_formula_weight 480.07
_chemical_name_systematic
;
 ?
;
_space_group_IT_number 2
_symmetry_cell_setting triclinic
_symmetry_space_group_name_Hall '-P 1'
_symmetry_space_group_name_H-M 'P -1'
_atom_sites_solution_hydrogens geom
_atom_sites_solution_primary direct
_atom_sites_solution_secondary difmap
_audit_creation_method SHELXLTL
_cell_angle_alpha 70.799(3)
_cell_angle_beta 89.325(3)
_cell_angle_gamma 64.820(3)
_cell_formula_units_Z 1
_cell_length_a 7.5157(14)
_cell_length_b 7.6821(14)
_cell_length_c 8.2543(15)
_cell_measurement_reflns_used 2950
_cell_measurement_temperature 173(2)
_cell_measurement_theta_max 28.15
_cell_measurement_theta_min 2.64
_cell_volume 402.69(13)
_computing_cell_refinement 'Bruker SAINT'
_computing_data_collection 'Bruker SMART'
_computing_data_reduction 'Bruker SAINT'
_computing_molecular_graphics 'Bruker SHELXTL'
_computing_publication_material 'Bruker SHELXTL'
_computing_structure_refinement 'Bruker SHELXTL'
_computing_structure_solution 'Bruker SHELXTL'
_diffrn_ambient_temperature 173(2)
_diffrn_measured_fraction_theta_full 0.993
_diffrn_measured_fraction_theta_max 0.993
_diffrn_measurement_device_type 'Bruker Apex CCD area detector'
_diffrn_measurement_method 'phi and omega scans'
_diffrn_radiation_monochromator graphite
_diffrn_radiation_source 'fine-focus sealed tube'
_diffrn_radiation_type MoK\a
_diffrn_radiation_wavelength 0.71073
_diffrn_reflns_av_R_equivalents 0.0128
_diffrn_reflns_av_sigmaI/netI 0.0150
_diffrn_reflns_limit_h_max 9
_diffrn_reflns_limit_h_min -9
_diffrn_reflns_limit_k_max 9
_diffrn_reflns_limit_k_min -9
_diffrn_reflns_limit_l_max 10
_diffrn_reflns_limit_l_min -10
_diffrn_reflns_number 4555
_diffrn_reflns_theta_full 27.00
_diffrn_reflns_theta_max 27.00
_diffrn_reflns_theta_min 2.64
_exptl_absorpt_coefficient_mu 0.958
_exptl_absorpt_correction_T_max 0.9448
_exptl_absorpt_correction_T_min 0.8390
_exptl_absorpt_correction_type multi-scan
_exptl_absorpt_process_details SADABS
_exptl_crystal_colour colorless
_exptl_crystal_density_diffrn 1.980
_exptl_crystal_description block
_exptl_crystal_F_000 244
_exptl_crystal_size_max 0.19
_exptl_crystal_size_mid 0.12
_exptl_crystal_size_min 0.06
_refine_diff_density_max 0.257
_refine_diff_density_min -0.262
_refine_diff_density_rms 0.057
_refine_ls_extinction_method none
_refine_ls_goodness_of_fit_ref 1.098
_refine_ls_hydrogen_treatment mixed
_refine_ls_matrix_type full
_refine_ls_number_parameters 146
_refine_ls_number_reflns 1753
_refine_ls_number_restraints 0
_refine_ls_restrained_S_all 1.098
_refine_ls_R_factor_all 0.0239
_refine_ls_R_factor_gt 0.0225
_refine_ls_shift/su_max 0.001
_refine_ls_shift/su_mean 0.000
_refine_ls_structure_factor_coef Fsqd
_refine_ls_weighting_details 'calc w=1/[\s^2^(Fo^2^)+(0.0319P)^2^+0.1981P] where P=(Fo^2^+2Fc^2^)/3'
_refine_ls_weighting_scheme calc
_refine_ls_wR_factor_gt 0.0608
_refine_ls_wR_factor_ref 0.0621
_reflns_number_gt 1661
_reflns_number_total 1753
_reflns_threshold_expression >2sigma(I)
_cod_data_source_file ic301814z_si_002.cif
_cod_data_source_block weir10
_cod_database_code 4333799

loop_
_symmetry_equiv_pos_as_xyz
'x, y, z'
'-x, -y, -z'

loop_
_atom_site_label
_atom_site_type_symbol
_atom_site_fract_x
_atom_site_fract_y
_atom_site_fract_z
_atom_site_U_iso_or_equiv
_atom_site_adp_type
_atom_site_occupancy
_atom_site_symmetry_multiplicity
_atom_site_calc_flag
Sc1 Sc 0.19437(4) 0.85560(4) 0.65716(3) 0.01395(10) Uani 1 1 d
O1 O 0.01633(16) 1.15411(17) 0.49070(14) 0.0167(2) Uani 1 1 d
O2 O 0.36233(18) 1.03031(18) 0.68882(16) 0.0273(3) Uani 1 1 d
O3 O 0.47396(16) 0.71701(16) 0.86247(14) 0.0211(2) Uani 1 1 d
O4 O 0.62384(19) 0.8992(2) 0.88230(17) 0.0350(3) Uani 1 1 d
O5 O 0.25280(19) 0.53965(17) 0.80933(16) 0.0232(3) Uani 1 1 d
O6 O 0.02087(18) 0.9213(2) 0.85247(16) 0.0210(2) Uani 1 1 d
O7 O 0.39835(18) 0.74901(19) 0.49192(16) 0.0218(2) Uani 1 1 d
O8 O -0.19722(17) 0.57493(17) 0.60272(15) 0.0253(3) Uani 1 1 d
O9 O -0.01312(18) 0.37165(19) 0.85096(15) 0.0278(3) Uani 1 1 d
O10 O -0.25582(16) 0.32529(16) 0.76754(14) 0.0186(2) Uani 1 1 d
N1 N 0.49285(19) 0.8841(2) 0.81413(17) 0.0208(3) Uani 1 1 d
N2 N -0.15557(18) 0.42504(19) 0.73924(16) 0.0167(3) Uani 1 1 d
H1 H 0.047(3) 1.221(3) 0.472(3) 0.018(6) Uiso 1 1 d
H5A H 0.182(4) 0.499(4) 0.808(3) 0.042(7) Uiso 1 1 d
H5B H 0.340(4) 0.470(4) 0.898(3) 0.042(6) Uiso 1 1 d
H6A H -0.058(4) 1.031(4) 0.840(3) 0.034(6) Uiso 1 1 d
H6B H 0.019(3) 0.844(3) 0.923(3) 0.024(6) Uiso 1 1 d
H7A H 0.501(4) 0.726(4) 0.504(3) 0.052(8) Uiso 1 1 d
H7B H 0.367(3) 0.722(4) 0.417(3) 0.035(6) Uiso 1 1 d

loop_
_atom_site_aniso_label
_atom_site_aniso_U_11
_atom_site_aniso_U_22
_atom_site_aniso_U_33
_atom_site_aniso_U_23
_atom_site_aniso_U_13
_atom_site_aniso_U_12
Sc1 0.01195(15) 0.01362(15) 0.01357(15) -0.00074(11) -0.00143(10) -0.00627(11)
O1 0.0164(5) 0.0132(5) 0.0188(5) -0.0001(4) -0.0035(4) -0.0092(4)
O2 0.0245(6) 0.0209(6) 0.0279(6) 0.0056(5) -0.0132(5) -0.0125(5)
O3 0.0204(5) 0.0170(5) 0.0224(6) -0.0002(4) -0.0041(4) -0.0101(4)
O4 0.0305(7) 0.0362(7) 0.0367(7) -0.0014(6) -0.0144(5) -0.0217(6)
O5 0.0210(6) 0.0181(6) 0.0248(6) 0.0033(5) -0.0079(5) -0.0115(5)
O6 0.0236(6) 0.0158(6) 0.0163(6) -0.0001(5) 0.0029(4) -0.0064(5)
O7 0.0136(6) 0.0306(6) 0.0215(6) -0.0101(5) 0.0010(4) -0.0096(5)
O8 0.0230(6) 0.0216(6) 0.0226(6) 0.0070(4) -0.0046(4) -0.0130(5)
O9 0.0275(6) 0.0320(6) 0.0216(6) 0.0036(5) -0.0082(5) -0.0207(5)
O10 0.0181(5) 0.0182(5) 0.0209(5) -0.0042(4) 0.0015(4) -0.0113(4)
N1 0.0182(6) 0.0212(7) 0.0200(6) -0.0019(5) -0.0032(5) -0.0101(5)
N2 0.0150(6) 0.0151(6) 0.0177(6) -0.0032(5) 0.0015(5) -0.0067(5)

loop_
_atom_type_symbol
_atom_type_description
_atom_type_scat_dispersion_real
_atom_type_scat_dispersion_imag
_atom_type_scat_source
H H 0.0000 0.0000 'International Tables Vol C Tables 4.2.6.8 and 6.1.1.4'
N N 0.0061 0.0033 'International Tables Vol C Tables 4.2.6.8 and 6.1.1.4'
O O 0.0106 0.0060 'International Tables Vol C Tables 4.2.6.8 and 6.1.1.4'
Sc Sc 0.2519 0.3716 'International Tables Vol C Tables 4.2.6.8 and 6.1.1.4'

loop_
_geom_angle_atom_site_label_1
_geom_angle_atom_site_label_2
_geom_angle_atom_site_label_3
_geom_angle
_geom_angle_site_symmetry_1
_geom_angle_site_symmetry_3
O1 Sc1 O1 72.48(5) 2_576 .
O1 Sc1 O6 96.51(5) 2_576 .
O1 Sc1 O6 88.56(5) . .
O1 Sc1 O7 87.81(5) 2_576 .
O1 Sc1 O7 99.89(5) . .
O6 Sc1 O7 171.37(5) . .
O1 Sc1 O5 83.75(5) 2_576 .
O1 Sc1 O5 153.60(5) . .
O6 Sc1 O5 82.79(5) . .
O7 Sc1 O5 90.28(5) . .
O1 Sc1 O2 147.65(4) 2_576 .
O1 Sc1 O2 76.93(5) . .
O6 Sc1 O2 92.95(5) . .
O7 Sc1 O2 87.29(5) . .
O5 Sc1 O2 128.22(5) . .
O1 Sc1 O3 155.44(4) 2_576 .
O1 Sc1 O3 131.99(4) . .
O6 Sc1 O3 87.36(5) . .
O7 Sc1 O3 85.66(5) . .
O5 Sc1 O3 72.65(4) . .
O2 Sc1 O3 55.58(4) . .
O1 Sc1 N1 172.49(4) 2_576 .
O1 Sc1 N1 104.29(4) . .
O6 Sc1 N1 90.12(5) . .
O7 Sc1 N1 86.09(5) . .
O5 Sc1 N1 100.64(4) . .
O2 Sc1 N1 27.59(4) . .
O3 Sc1 N1 27.99(4) . .
O1 Sc1 Sc1 36.46(3) 2_576 2_576
O1 Sc1 Sc1 36.02(3) . 2_576
O6 Sc1 Sc1 93.11(4) . 2_576
O7 Sc1 Sc1 94.78(4) . 2_576
O5 Sc1 Sc1 119.40(4) . 2_576
O2 Sc1 Sc1 112.34(3) . 2_576
O3 Sc1 Sc1 167.91(3) . 2_576
N1 Sc1 Sc1 139.92(3) . 2_576
Sc1 O1 Sc1 107.52(5) 2_576 .
Sc1 O1 H1 127.3(19) 2_576 .
Sc1 O1 H1 120.8(19) . .
N1 O2 Sc1 96.69(9) . .
N1 O3 Sc1 93.59(8) . .
Sc1 O5 H5A 123(2) . .
Sc1 O5 H5B 121.0(16) . .
H5A O5 H5B 112(3) . .
Sc1 O6 H6A 121.7(17) . .
Sc1 O6 H6B 121.2(18) . .
H6A O6 H6B 116(2) . .
Sc1 O7 H7A 124(2) . .
Sc1 O7 H7B 121.1(17) . .
H7A O7 H7B 115(3) . .
O4 N1 O2 123.48(14) . .
O4 N1 O3 122.38(13) . .
O2 N1 O3 114.14(12) . .
O4 N1 Sc1 179.20(11) . .
O2 N1 Sc1 55.72(7) . .
O3 N1 Sc1 58.42(7) . .
O8 N2 O9 120.30(12) . .
O8 N2 O10 120.64(12) . .
O9 N2 O10 119.06(12) . .

loop_
_geom_bond_atom_site_label_1
_geom_bond_atom_site_label_2
_geom_bond_distance
_geom_bond_site_symmetry_2
Sc1 O1 2.0515(12) 2_576
Sc1 O1 2.0729(12) .
Sc1 O6 2.1164(12) .
Sc1 O7 2.1210(12) .
Sc1 O5 2.1823(12) .
Sc1 O2 2.2679(12) .
Sc1 O3 2.3269(11) .
Sc1 N1 2.7260(14) .
Sc1 Sc1 3.3266(7) 2_576
O1 Sc1 2.0515(12) 2_576
O1 H1 0.63(2) .
O2 N1 1.2712(17) .
O3 N1 1.2819(17) .
O4 N1 1.2053(17) .
O5 H5A 0.72(3) .
O5 H5B 0.84(3) .
O6 H6A 0.77(2) .
O6 H6B 0.69(2) .
O7 H7A 0.72(3) .
O7 H7B 0.78(2) .
O8 N2 1.2417(16) .
O9 N2 1.2512(17) .
O10 N2 1.2566(16) .

loop_
_geom_hbond_atom_site_label_D
_geom_hbond_atom_site_label_H
_geom_hbond_atom_site_label_A
_geom_hbond_distance_DH
_geom_hbond_distance_HA
_geom_hbond_distance_DA
_geom_hbond_angle_DHA
_geom_hbond_site_symmetry_A
O1 H1 O8 0.63(2) 2.22(2) 2.8466(16) 171(2) 2_576
O6 H6B O9 0.69(2) 2.06(2) 2.7467(18) 174(2) 2_567
O6 H6A O10 0.77(2) 1.99(3) 2.7496(17) 171(2) 1_565
O6 H6A N2 0.77(2) 2.62(2) 3.3004(19) 149(2) 1_565
O5 H5B O3 0.84(3) 2.10(3) 2.9353(16) 171(2) 2_667
O7 H7B O10 0.78(2) 1.95(3) 2.7274(17) 173(2) 2_566
O5 H5A O9 0.72(3) 2.05(3) 2.7685(17) 170(3) .
O7 H7A O8 0.72(3) 2.08(3) 2.7687(18) 161(3) 1_655
O7 H7A O2 0.72(3) 2.59(3) 3.0335(17) 122(3) 2_676

loop_
_geom_torsion_atom_site_label_1
_geom_torsion_atom_site_label_2
_geom_torsion_atom_site_label_3
_geom_torsion_atom_site_label_4
_geom_torsion
_geom_torsion_site_symmetry_1
_geom_torsion_site_symmetry_4
O1 Sc1 O1 Sc1 0.0 2_576 2_576
O6 Sc1 O1 Sc1 -97.29(6) . 2_576
O7 Sc1 O1 Sc1 84.50(6) . 2_576
O5 Sc1 O1 Sc1 -26.74(13) . 2_576
O2 Sc1 O1 Sc1 169.35(6) . 2_576
O3 Sc1 O1 Sc1 177.57(5) . 2_576
N1 Sc1 O1 Sc1 172.95(5) . 2_576
O1 Sc1 O2 N1 -168.32(9) 2_576 .
O1 Sc1 O2 N1 172.45(10) . .
O6 Sc1 O2 N1 84.62(10) . .
O7 Sc1 O2 N1 -86.75(10) . .
O5 Sc1 O2 N1 1.47(12) . .
O3 Sc1 O2 N1 -0.15(8) . .
Sc1 Sc1 O2 N1 179.19(8) 2_576 .
O1 Sc1 O3 N1 164.85(10) 2_576 .
O1 Sc1 O3 N1 -9.57(11) . .
O6 Sc1 O3 N1 -95.25(9) . .
O7 Sc1 O3 N1 89.83(9) . .
O5 Sc1 O3 N1 -178.52(10) . .
O2 Sc1 O3 N1 0.15(8) . .
Sc1 Sc1 O3 N1 -2.8(2) 2_576 .
Sc1 O2 N1 O4 -179.91(14) . .
Sc1 O2 N1 O3 0.24(14) . .
Sc1 O3 N1 O4 179.92(14) . .
Sc1 O3 N1 O2 -0.24(13) . .
O1 Sc1 N1 O2 -7.59(10) . .
O6 Sc1 N1 O2 -96.13(10) . .
O7 Sc1 N1 O2 91.63(10) . .
O5 Sc1 N1 O2 -178.82(10) . .
O3 Sc1 N1 O2 179.74(15) . .
Sc1 Sc1 N1 O2 -1.16(12) 2_576 .
O1 Sc1 N1 O3 172.67(9) . .
O6 Sc1 N1 O3 84.13(9) . .
O7 Sc1 N1 O3 -88.11(9) . .
O5 Sc1 N1 O3 1.44(9) . .
O2 Sc1 N1 O3 -179.74(15) . .
Sc1 Sc1 N1 O3 179.10(7) 2_576 .
